data_4084620
loop_
_publ_author_name
'Dickie, Diane A.'
'Kemp, Richard A.'

_publ_section_title
;
 Structures and CO2Reactivity of Zinc Complexes of Bis(diisopropyl-) and
 Bis(diphenylphosphino)amines
;
_journal_issue 22
_journal_name_full Organometallics
_journal_page_first 6511
_journal_paper_doi 10.1021/om500856p
_journal_volume 33
_journal_year 2014
_chemical_formula_sum 'C18 H25 N P2'
_chemical_formula_weight 317.33
_space_group_IT_number 2
_symmetry_cell_setting triclinic
_symmetry_space_group_name_Hall '-P 1'
_symmetry_space_group_name_H-M 'P -1'
_atom_sites_solution_hydrogens geom
_atom_sites_solution_primary direct
_atom_sites_solution_secondary difmap
_audit_creation_method SHELXL-97
_cell_angle_alpha 82.900(2)
_cell_angle_beta 85.4380(10)
_cell_angle_gamma 84.0750(10)
_cell_formula_units_Z 4
_cell_length_a 10.0449(3)
_cell_length_b 11.6762(4)
_cell_length_c 15.8121(5)
_cell_measurement_reflns_used 9840
_cell_measurement_temperature 228(2)
_cell_measurement_theta_max 27.52
_cell_measurement_theta_min 2.50
_cell_volume 1826.30(10)
_computing_cell_refinement 'Bruker SAINT'
_computing_data_collection 'Bruker APEX2'
_computing_data_reduction 'Bruker SAINT'
_computing_molecular_graphics 'Bruker SHELXTL'
_computing_publication_material 'Bruker SHELXTL'
_computing_structure_refinement 'SHELXL-97 (Sheldrick, 2008)'
_computing_structure_solution 'SHELXS-97 (Sheldrick, 2008)'
_diffrn_ambient_temperature 228(2)
_diffrn_measured_fraction_theta_full 0.998
_diffrn_measured_fraction_theta_max 0.998
_diffrn_measurement_device_type 'Bruker APEX-II CCD'
_diffrn_measurement_method '\f and \w scans'
_diffrn_radiation_monochromator graphite
_diffrn_radiation_source 'fine-focus sealed tube'
_diffrn_radiation_type MoK\a
_diffrn_radiation_wavelength 0.71073
_diffrn_reflns_av_R_equivalents 0.0209
_diffrn_reflns_av_sigmaI/netI 0.0182
_diffrn_reflns_limit_h_max 13
_diffrn_reflns_limit_h_min -13
_diffrn_reflns_limit_k_max 15
_diffrn_reflns_limit_k_min -15
_diffrn_reflns_limit_l_max 20
_diffrn_reflns_limit_l_min -20
_diffrn_reflns_number 33611
_diffrn_reflns_theta_full 27.54
_diffrn_reflns_theta_max 27.54
_diffrn_reflns_theta_min 2.04
_exptl_absorpt_coefficient_mu 0.233
_exptl_absorpt_correction_T_max 0.9534
_exptl_absorpt_correction_T_min 0.9145
_exptl_absorpt_correction_type multi-scan
_exptl_absorpt_process_details 'Bruker, SADABS'
_exptl_crystal_colour colourless
_exptl_crystal_density_diffrn 1.154
_exptl_crystal_density_method 'not measured'
_exptl_crystal_description rod
_exptl_crystal_F_000 680
_exptl_crystal_size_max 0.39
_exptl_crystal_size_mid 0.30
_exptl_crystal_size_min 0.21
_refine_diff_density_max 0.516
_refine_diff_density_min -0.212
_refine_diff_density_rms 0.049
_refine_ls_extinction_method none
_refine_ls_goodness_of_fit_ref 1.075
_refine_ls_hydrogen_treatment mixed
_refine_ls_matrix_type full
_refine_ls_number_parameters 393
_refine_ls_number_reflns 8402
_refine_ls_number_restraints 0
_refine_ls_restrained_S_all 1.075
_refine_ls_R_factor_all 0.0454
_refine_ls_R_factor_gt 0.0386
_refine_ls_shift/su_max 0.001
_refine_ls_shift/su_mean 0.000
_refine_ls_structure_factor_coef Fsqd
_refine_ls_weighting_details 'calc w=1/[\s^2^(Fo^2^)+(0.0527P)^2^+0.6790P] where P=(Fo^2^+2Fc^2^)/3'
_refine_ls_weighting_scheme calc
_refine_ls_wR_factor_gt 0.1032
_refine_ls_wR_factor_ref 0.1088
_reflns_number_gt 7285
_reflns_number_total 8402
_reflns_threshold_expression >2sigma(I)
_cod_data_source_file om500856p_si_001.cif
_cod_data_source_block 3
_cod_depositor_comments
;
The following automatic conversions were performed:

'_symmetry_cell_setting' value 'Triclinic' changed to 'triclinic'
according to
/home/saulius/struct/COD-crude-data--automatic-downloads/rss-feeds/ACS/lib/dictionaries/cif_core.dic
dictionary named 'cif_core.dic' version 2.4.2 from 2011-04-26.

Automatic conversion script
Id: cif_fix_values 2827 2014-09-09 07:05:25Z andrius 

 Adding full bibliography for 4084620--4084627.cif.

The following automatic conversions were performed:

data name '_iucr_refine_instruction_details' was replaced with
'_iucr_refine_instructions_details' as specified in the replacement
file 'data/replacement-values/replacement_tags.lst'.

Automatic conversion script
Id: cif_correct_tags 9268 2022-04-12 08:56:07Z antanas 
;
_cod_original_sg_symbol_H-M P-1
_cod_database_code 4084620

loop_
_symmetry_equiv_pos_as_xyz
'x, y, z'
'-x, -y, -z'

loop_
_atom_site_label
_atom_site_type_symbol
_atom_site_fract_x
_atom_site_fract_y
_atom_site_fract_z
_atom_site_U_iso_or_equiv
_atom_site_adp_type
_atom_site_occupancy
_atom_site_symmetry_multiplicity
_atom_site_calc_flag
_atom_site_refinement_flags
N1 N 0.46883(13) 0.22587(11) 0.75618(8) 0.0306(3) Uani 1 1 d .
H1A H 0.546(2) 0.2442(16) 0.7614(12) 0.037 Uiso 1 1 d .
N2 N 0.97376(13) 0.23712(11) 0.73383(8) 0.0318(3) Uani 1 1 d .
H2A H 1.048(2) 0.2502(16) 0.7452(12) 0.038 Uiso 1 1 d .
P1 P 0.45434(4) 0.09033(3) 0.72941(3) 0.03176(10) Uani 1 1 d .
P2 P 0.33330(4) 0.30733(3) 0.79396(2) 0.03041(10) Uani 1 1 d .
P3 P 0.95993(4) 0.15945(3) 0.65046(2) 0.03105(10) Uani 1 1 d .
P4 P 0.83734(4) 0.31067(3) 0.77836(3) 0.03102(10) Uani 1 1 d .
C1 C 0.51902(19) -0.00941(15) 0.82072(11) 0.0440(4) Uani 1 1 d .
H1 H 0.5334 -0.0879 0.8021 0.053 Uiso 1 1 calc R
C2 C 0.4108(3) -0.0135(2) 0.89418(13) 0.0648(6) Uani 1 1 d .
H2B H 0.4393 -0.0723 0.9397 0.097 Uiso 1 1 calc R
H2C H 0.3279 -0.0322 0.8739 0.097 Uiso 1 1 calc R
H2D H 0.3964 0.0614 0.9157 0.097 Uiso 1 1 calc R
C3 C 0.6515(2) 0.0167(2) 0.85143(15) 0.0632(6) Uani 1 1 d .
H3A H 0.6402 0.0917 0.8727 0.095 Uiso 1 1 calc R
H3B H 0.7195 0.0175 0.8043 0.095 Uiso 1 1 calc R
H3C H 0.6791 -0.0427 0.8968 0.095 Uiso 1 1 calc R
C4 C 0.59581(17) 0.07955(15) 0.64795(11) 0.0392(4) Uani 1 1 d .
H4 H 0.6779 0.0961 0.6731 0.047 Uiso 1 1 calc R
C5 C 0.5714(3) 0.1677(2) 0.57104(13) 0.0647(6) Uani 1 1 d .
H5A H 0.6448 0.1584 0.5280 0.097 Uiso 1 1 calc R
H5B H 0.5658 0.2452 0.5880 0.097 Uiso 1 1 calc R
H5C H 0.4880 0.1560 0.5478 0.097 Uiso 1 1 calc R
C6 C 0.6173(3) -0.0424(2) 0.62241(19) 0.0897(10) Uani 1 1 d .
H6A H 0.5336 -0.0644 0.6056 0.135 Uiso 1 1 calc R
H6B H 0.6478 -0.0959 0.6705 0.135 Uiso 1 1 calc R
H6C H 0.6844 -0.0449 0.5748 0.135 Uiso 1 1 calc R
C7 C 0.36629(15) 0.45340(14) 0.74449(10) 0.0333(3) Uani 1 1 d .
C8 C 0.39416(19) 0.47128(16) 0.65643(11) 0.0453(4) Uani 1 1 d .
H8 H 0.4044 0.4076 0.6247 0.054 Uiso 1 1 calc R
C9 C 0.4069(2) 0.58154(18) 0.61508(13) 0.0576(5) Uani 1 1 d .
H9 H 0.4265 0.5921 0.5557 0.069 Uiso 1 1 calc R
C10 C 0.3912(2) 0.67579(17) 0.66049(15) 0.0560(5) Uani 1 1 d .
H10 H 0.3998 0.7506 0.6322 0.067 Uiso 1 1 calc R
C11 C 0.3628(2) 0.66000(16) 0.74712(15) 0.0522(5) Uani 1 1 d .
H11 H 0.3518 0.7243 0.7782 0.063 Uiso 1 1 calc R
C12 C 0.35014(17) 0.54998(15) 0.78913(12) 0.0423(4) Uani 1 1 d .
H12 H 0.3304 0.5404 0.8485 0.051 Uiso 1 1 calc R
C13 C 0.36471(15) 0.31746(13) 0.90505(10) 0.0322(3) Uani 1 1 d .
C14 C 0.25973(17) 0.30421(15) 0.96711(11) 0.0397(4) Uani 1 1 d .
H14 H 0.1747 0.2916 0.9512 0.048 Uiso 1 1 calc R
C15 C 0.27945(19) 0.30949(17) 1.05235(11) 0.0469(4) Uani 1 1 d .
H15 H 0.2076 0.3011 1.0938 0.056 Uiso 1 1 calc R
C16 C 0.4035(2) 0.32689(16) 1.07652(11) 0.0469(4) Uani 1 1 d .
H16 H 0.4165 0.3303 1.1343 0.056 Uiso 1 1 calc R
C17 C 0.50868(19) 0.33929(18) 1.01575(12) 0.0504(4) Uani 1 1 d .
H17 H 0.5937 0.3509 1.0322 0.060 Uiso 1 1 calc R
C18 C 0.48961(17) 0.33472(17) 0.93080(11) 0.0439(4) Uani 1 1 d .
H18 H 0.5620 0.3434 0.8898 0.053 Uiso 1 1 calc R
C19 C 1.02636(19) 0.25114(16) 0.55549(10) 0.0426(4) Uani 1 1 d .
H19 H 1.0434 0.2017 0.5085 0.051 Uiso 1 1 calc R
C20 C 0.9176(3) 0.3472(2) 0.52836(14) 0.0659(6) Uani 1 1 d .
H20A H 0.8977 0.3973 0.5732 0.099 Uiso 1 1 calc R
H20B H 0.8371 0.3130 0.5184 0.099 Uiso 1 1 calc R
H20C H 0.9490 0.3923 0.4763 0.099 Uiso 1 1 calc R
C21 C 1.1575(2) 0.3030(2) 0.56499(14) 0.0607(5) Uani 1 1 d .
H21A H 1.1867 0.3446 0.5109 0.091 Uiso 1 1 calc R
H21B H 1.2258 0.2413 0.5819 0.091 Uiso 1 1 calc R
H21C H 1.1431 0.3560 0.6082 0.091 Uiso 1 1 calc R
C22 C 1.10037(17) 0.04631(14) 0.66854(11) 0.0387(3) Uani 1 1 d .
H22 H 1.1836 0.0840 0.6709 0.046 Uiso 1 1 calc R
C23 C 1.1189(3) -0.0297(2) 0.59613(15) 0.0720(7) Uani 1 1 d .
H23A H 1.1868 -0.0934 0.6094 0.108 Uiso 1 1 calc R
H23B H 1.1470 0.0160 0.5435 0.108 Uiso 1 1 calc R
H23C H 1.0347 -0.0604 0.5893 0.108 Uiso 1 1 calc R
C24 C 1.0742(2) -0.02831(18) 0.75256(13) 0.0587(5) Uani 1 1 d .
H24A H 0.9905 -0.0628 0.7519 0.088 Uiso 1 1 calc R
H24B H 1.0683 0.0192 0.7991 0.088 Uiso 1 1 calc R
H24C H 1.1471 -0.0891 0.7604 0.088 Uiso 1 1 calc R
C25 C 0.87797(15) 0.29622(13) 0.89058(10) 0.0326(3) Uani 1 1 d .
C26 C 0.9047(2) 0.18556(15) 0.93262(11) 0.0446(4) Uani 1 1 d .
H26 H 0.9086 0.1210 0.9021 0.053 Uiso 1 1 calc R
C27 C 0.9258(2) 0.16917(18) 1.01915(12) 0.0536(5) Uani 1 1 d .
H27 H 0.9440 0.0937 1.0467 0.064 Uiso 1 1 calc R
C28 C 0.9202(2) 0.26268(18) 1.06488(11) 0.0502(4) Uani 1 1 d .
H28 H 0.9348 0.2513 1.1234 0.060 Uiso 1 1 calc R
C29 C 0.89309(19) 0.37297(17) 1.02435(11) 0.0467(4) Uani 1 1 d .
H29 H 0.8895 0.4371 1.0553 0.056 Uiso 1 1 calc R
C30 C 0.87108(17) 0.38971(15) 0.93801(11) 0.0401(4) Uani 1 1 d .
H30 H 0.8512 0.4653 0.9111 0.048 Uiso 1 1 calc R
C31 C 0.85920(15) 0.46376(13) 0.74605(10) 0.0323(3) Uani 1 1 d .
C32 C 0.74825(17) 0.53633(15) 0.72010(12) 0.0424(4) Uani 1 1 d .
H32 H 0.6647 0.5064 0.7211 0.051 Uiso 1 1 calc R
C33 C 0.7593(2) 0.65241(17) 0.69272(14) 0.0543(5) Uani 1 1 d .
H33 H 0.6833 0.7007 0.6752 0.065 Uiso 1 1 calc R
C34 C 0.8802(2) 0.69746(16) 0.69099(13) 0.0506(4) Uani 1 1 d .
H34 H 0.8870 0.7764 0.6726 0.061 Uiso 1 1 calc R
C35 C 0.99201(19) 0.62662(16) 0.71638(12) 0.0472(4) Uani 1 1 d .
H35 H 1.0752 0.6572 0.7150 0.057 Uiso 1 1 calc R
C36 C 0.98149(17) 0.51088(15) 0.74382(12) 0.0409(4) Uani 1 1 d .
H36 H 1.0579 0.4631 0.7613 0.049 Uiso 1 1 calc R

loop_
_atom_site_aniso_label
_atom_site_aniso_U_11
_atom_site_aniso_U_22
_atom_site_aniso_U_33
_atom_site_aniso_U_23
_atom_site_aniso_U_13
_atom_site_aniso_U_12
N1 0.0265(6) 0.0322(6) 0.0339(7) -0.0055(5) -0.0017(5) -0.0049(5)
N2 0.0284(6) 0.0356(7) 0.0327(7) -0.0072(5) -0.0050(5) -0.0029(5)
P1 0.0307(2) 0.0334(2) 0.0327(2) -0.00463(15) -0.00349(15) -0.00847(15)
P2 0.02618(18) 0.0348(2) 0.03034(19) -0.00360(15) -0.00234(14) -0.00344(15)
P3 0.03039(19) 0.0333(2) 0.0308(2) -0.00406(15) -0.00654(14) -0.00515(15)
P4 0.02786(19) 0.0314(2) 0.0338(2) -0.00235(15) -0.00244(14) -0.00415(15)
C1 0.0562(11) 0.0331(8) 0.0421(9) 0.0044(7) -0.0057(8) -0.0094(7)
C2 0.0803(16) 0.0648(13) 0.0457(11) 0.0124(10) 0.0054(10) -0.0201(12)
C3 0.0581(12) 0.0641(13) 0.0633(13) 0.0183(10) -0.0221(10) -0.0036(10)
C4 0.0391(8) 0.0398(8) 0.0383(8) -0.0071(7) 0.0021(7) -0.0016(7)
C5 0.0776(15) 0.0680(14) 0.0399(10) 0.0026(9) 0.0150(10) 0.0084(11)
C6 0.128(2) 0.0503(13) 0.0844(18) -0.0233(12) 0.0458(17) 0.0017(14)
C7 0.0266(7) 0.0356(8) 0.0375(8) -0.0015(6) -0.0077(6) -0.0014(6)
C8 0.0537(10) 0.0439(9) 0.0379(9) 0.0001(7) -0.0080(8) -0.0047(8)
C9 0.0680(13) 0.0540(12) 0.0469(11) 0.0142(9) -0.0098(9) -0.0075(10)
C10 0.0536(11) 0.0396(10) 0.0722(14) 0.0159(9) -0.0209(10) -0.0064(8)
C11 0.0489(10) 0.0338(9) 0.0752(14) -0.0072(9) -0.0176(9) 0.0007(8)
C12 0.0402(9) 0.0404(9) 0.0464(10) -0.0070(7) -0.0059(7) 0.0005(7)
C13 0.0328(7) 0.0331(7) 0.0299(7) -0.0032(6) -0.0006(6) -0.0012(6)
C14 0.0344(8) 0.0448(9) 0.0382(9) -0.0033(7) 0.0015(6) -0.0016(7)
C15 0.0484(10) 0.0545(11) 0.0343(9) -0.0038(8) 0.0087(7) 0.0006(8)
C16 0.0591(11) 0.0502(10) 0.0306(8) -0.0078(7) -0.0052(7) 0.0039(8)
C17 0.0444(10) 0.0670(12) 0.0427(10) -0.0131(9) -0.0097(8) -0.0065(9)
C18 0.0347(8) 0.0631(11) 0.0356(8) -0.0107(8) 0.0004(7) -0.0088(8)
C19 0.0557(10) 0.0439(9) 0.0286(8) -0.0015(7) -0.0054(7) -0.0081(8)
C20 0.0830(16) 0.0597(13) 0.0509(12) 0.0145(10) -0.0198(11) -0.0007(11)
C21 0.0583(12) 0.0741(14) 0.0484(11) 0.0103(10) 0.0017(9) -0.0247(11)
C22 0.0367(8) 0.0384(8) 0.0405(9) -0.0042(7) -0.0041(7) 0.0001(7)
C23 0.0949(18) 0.0610(13) 0.0537(13) -0.0154(10) 0.0037(12) 0.0264(13)
C24 0.0738(14) 0.0458(11) 0.0501(11) 0.0043(9) -0.0044(10) 0.0128(10)
C25 0.0295(7) 0.0363(8) 0.0316(7) -0.0028(6) 0.0024(6) -0.0061(6)
C26 0.0609(11) 0.0362(8) 0.0364(9) -0.0017(7) -0.0005(8) -0.0082(8)
C27 0.0739(13) 0.0481(10) 0.0363(9) 0.0062(8) -0.0022(9) -0.0079(9)
C28 0.0557(11) 0.0658(12) 0.0291(8) -0.0031(8) 0.0040(7) -0.0145(9)
C29 0.0493(10) 0.0550(11) 0.0382(9) -0.0173(8) 0.0088(7) -0.0113(8)
C30 0.0423(9) 0.0381(8) 0.0392(9) -0.0072(7) 0.0044(7) -0.0033(7)
C31 0.0319(7) 0.0314(7) 0.0331(8) -0.0021(6) -0.0027(6) -0.0027(6)
C32 0.0327(8) 0.0401(9) 0.0530(10) 0.0013(7) -0.0058(7) -0.0020(7)
C33 0.0466(10) 0.0407(10) 0.0709(13) 0.0087(9) -0.0089(9) 0.0043(8)
C34 0.0608(12) 0.0343(9) 0.0547(11) 0.0038(8) -0.0013(9) -0.0084(8)
C35 0.0450(10) 0.0451(10) 0.0530(11) -0.0029(8) -0.0012(8) -0.0165(8)
C36 0.0322(8) 0.0390(9) 0.0510(10) -0.0010(7) -0.0063(7) -0.0031(7)

loop_
_atom_type_symbol
_atom_type_description
_atom_type_scat_dispersion_real
_atom_type_scat_dispersion_imag
_atom_type_scat_source
C C 0.0033 0.0016 'International Tables Vol C Tables 4.2.6.8 and 6.1.1.4'
H H 0.0000 0.0000 'International Tables Vol C Tables 4.2.6.8 and 6.1.1.4'
N N 0.0061 0.0033 'International Tables Vol C Tables 4.2.6.8 and 6.1.1.4'
P P 0.1023 0.0942 'International Tables Vol C Tables 4.2.6.8 and 6.1.1.4'

loop_
_geom_angle_atom_site_label_1
_geom_angle_atom_site_label_2
_geom_angle_atom_site_label_3
_geom_angle
P2 N1 P1 120.76(8)
P2 N1 H1A 119.7(13)
P1 N1 H1A 117.9(13)
P4 N2 P3 120.81(8)
P4 N2 H2A 118.9(13)
P3 N2 H2A 119.0(13)
N1 P1 C4 99.72(7)
N1 P1 C1 104.39(7)
C4 P1 C1 101.96(8)
N1 P2 C13 104.74(7)
N1 P2 C7 101.72(7)
C13 P2 C7 100.68(7)
N2 P3 C22 99.93(7)
N2 P3 C19 104.20(7)
C22 P3 C19 101.94(8)
N2 P4 C31 105.18(7)
N2 P4 C25 101.29(7)
C31 P4 C25 100.82(7)
C3 C1 C2 110.55(18)
C3 C1 P1 115.88(13)
C2 C1 P1 108.82(14)
C3 C1 H1 107.1
C2 C1 H1 107.1
P1 C1 H1 107.1
C1 C2 H2B 109.5
C1 C2 H2C 109.5
H2B C2 H2C 109.5
C1 C2 H2D 109.5
H2B C2 H2D 109.5
H2C C2 H2D 109.5
C1 C3 H3A 109.5
C1 C3 H3B 109.5
H3A C3 H3B 109.5
C1 C3 H3C 109.5
H3A C3 H3C 109.5
H3B C3 H3C 109.5
C5 C4 C6 110.91(18)
C5 C4 P1 110.70(13)
C6 C4 P1 110.06(14)
C5 C4 H4 108.4
C6 C4 H4 108.4
P1 C4 H4 108.4
C4 C5 H5A 109.5
C4 C5 H5B 109.5
H5A C5 H5B 109.5
C4 C5 H5C 109.5
H5A C5 H5C 109.5
H5B C5 H5C 109.5
C4 C6 H6A 109.5
C4 C6 H6B 109.5
H6A C6 H6B 109.5
C4 C6 H6C 109.5
H6A C6 H6C 109.5
H6B C6 H6C 109.5
C12 C7 C8 117.86(16)
C12 C7 P2 123.09(13)
C8 C7 P2 118.65(13)
C9 C8 C7 120.85(18)
C9 C8 H8 119.6
C7 C8 H8 119.6
C10 C9 C8 120.33(19)
C10 C9 H9 119.8
C8 C9 H9 119.8
C11 C10 C9 119.66(18)
C11 C10 H10 120.2
C9 C10 H10 120.2
C10 C11 C12 120.45(18)
C10 C11 H11 119.8
C12 C11 H11 119.8
C11 C12 C7 120.84(18)
C11 C12 H12 119.6
C7 C12 H12 119.6
C14 C13 C18 118.30(15)
C14 C13 P2 118.50(12)
C18 C13 P2 123.17(12)
C15 C14 C13 120.50(16)
C15 C14 H14 119.8
C13 C14 H14 119.8
C16 C15 C14 120.35(16)
C16 C15 H15 119.8
C14 C15 H15 119.8
C15 C16 C17 119.76(16)
C15 C16 H16 120.1
C17 C16 H16 120.1
C16 C17 C18 120.19(17)
C16 C17 H17 119.9
C18 C17 H17 119.9
C17 C18 C13 120.89(16)
C17 C18 H18 119.6
C13 C18 H18 119.6
C20 C19 C21 110.22(17)
C20 C19 P3 108.84(14)
C21 C19 P3 116.07(12)
C20 C19 H19 107.1
C21 C19 H19 107.1
P3 C19 H19 107.1
C19 C20 H20A 109.5
C19 C20 H20B 109.5
H20A C20 H20B 109.5
C19 C20 H20C 109.5
H20A C20 H20C 109.5
H20B C20 H20C 109.5
C19 C21 H21A 109.5
C19 C21 H21B 109.5
H21A C21 H21B 109.5
C19 C21 H21C 109.5
H21A C21 H21C 109.5
H21B C21 H21C 109.5
C24 C22 C23 109.44(17)
C24 C22 P3 110.17(13)
C23 C22 P3 110.54(13)
C24 C22 H22 108.9
C23 C22 H22 108.9
P3 C22 H22 108.9
C22 C23 H23A 109.5
C22 C23 H23B 109.5
H23A C23 H23B 109.5
C22 C23 H23C 109.5
H23A C23 H23C 109.5
H23B C23 H23C 109.5
C22 C24 H24A 109.5
C22 C24 H24B 109.5
H24A C24 H24B 109.5
C22 C24 H24C 109.5
H24A C24 H24C 109.5
H24B C24 H24C 109.5
C26 C25 C30 118.05(15)
C26 C25 P4 118.35(12)
C30 C25 P4 123.32(13)
C27 C26 C25 120.78(16)
C27 C26 H26 119.6
C25 C26 H26 119.6
C28 C27 C26 120.42(18)
C28 C27 H27 119.8
C26 C27 H27 119.8
C27 C28 C29 119.59(17)
C27 C28 H28 120.2
C29 C28 H28 120.2
C28 C29 C30 120.19(17)
C28 C29 H29 119.9
C30 C29 H29 119.9
C29 C30 C25 120.96(16)
C29 C30 H30 119.5
C25 C30 H30 119.5
C32 C31 C36 118.22(15)
C32 C31 P4 117.94(12)
C36 C31 P4 123.82(12)
C33 C32 C31 120.63(16)
C33 C32 H32 119.7
C31 C32 H32 119.7
C34 C33 C32 120.45(17)
C34 C33 H33 119.8
C32 C33 H33 119.8
C33 C34 C35 119.85(17)
C33 C34 H34 120.1
C35 C34 H34 120.1
C36 C35 C34 119.91(17)
C36 C35 H35 120.0
C34 C35 H35 120.0
C35 C36 C31 120.94(16)
C35 C36 H36 119.5
C31 C36 H36 119.5

loop_
_geom_bond_atom_site_label_1
_geom_bond_atom_site_label_2
_geom_bond_distance
N1 P2 1.6908(13)
N1 P1 1.7111(13)
N1 H1A 0.838(19)
N2 P4 1.6924(13)
N2 P3 1.7117(13)
N2 H2A 0.82(2)
P1 C4 1.8456(17)
P1 C1 1.8547(18)
P2 C13 1.8292(15)
P2 C7 1.8374(16)
P3 C22 1.8447(17)
P3 C19 1.8540(18)
P4 C31 1.8281(16)
P4 C25 1.8360(16)
C1 C3 1.524(3)
C1 C2 1.526(3)
C1 H1 0.9900
C2 H2B 0.9700
C2 H2C 0.9700
C2 H2D 0.9700
C3 H3A 0.9700
C3 H3B 0.9700
C3 H3C 0.9700
C4 C5 1.511(3)
C4 C6 1.517(3)
C4 H4 0.9900
C5 H5A 0.9700
C5 H5B 0.9700
C5 H5C 0.9700
C6 H6A 0.9700
C6 H6B 0.9700
C6 H6C 0.9700
C7 C12 1.392(2)
C7 C8 1.392(2)
C8 C9 1.383(3)
C8 H8 0.9400
C9 C10 1.376(3)
C9 H9 0.9400
C10 C11 1.370(3)
C10 H10 0.9400
C11 C12 1.385(3)
C11 H11 0.9400
C12 H12 0.9400
C13 C14 1.389(2)
C13 C18 1.391(2)
C14 C15 1.388(2)
C14 H14 0.9400
C15 C16 1.374(3)
C15 H15 0.9400
C16 C17 1.377(3)
C16 H16 0.9400
C17 C18 1.380(2)
C17 H17 0.9400
C18 H18 0.9400
C19 C20 1.529(3)
C19 C21 1.531(3)
C19 H19 0.9900
C20 H20A 0.9700
C20 H20B 0.9700
C20 H20C 0.9700
C21 H21A 0.9700
C21 H21B 0.9700
C21 H21C 0.9700
C22 C24 1.516(3)
C22 C23 1.522(3)
C22 H22 0.9900
C23 H23A 0.9700
C23 H23B 0.9700
C23 H23C 0.9700
C24 H24A 0.9700
C24 H24B 0.9700
C24 H24C 0.9700
C25 C26 1.389(2)
C25 C30 1.392(2)
C26 C27 1.388(3)
C26 H26 0.9400
C27 C28 1.376(3)
C27 H27 0.9400
C28 C29 1.376(3)
C28 H28 0.9400
C29 C30 1.387(2)
C29 H29 0.9400
C30 H30 0.9400
C31 C32 1.386(2)
C31 C36 1.393(2)
C32 C33 1.384(3)
C32 H32 0.9400
C33 C34 1.369(3)
C33 H33 0.9400
C34 C35 1.380(3)
C34 H34 0.9400
C35 C36 1.379(2)
C35 H35 0.9400
C36 H36 0.9400

loop_
_geom_torsion_atom_site_label_1
_geom_torsion_atom_site_label_2
_geom_torsion_atom_site_label_3
_geom_torsion_atom_site_label_4
_geom_torsion
P2 N1 P1 C4 152.81(9)
P2 N1 P1 C1 -102.06(10)
P1 N1 P2 C13 112.69(9)
P1 N1 P2 C7 -142.82(9)
P4 N2 P3 C22 -151.24(9)
P4 N2 P3 C19 103.63(10)
P3 N2 P4 C31 -109.27(9)
P3 N2 P4 C25 146.10(9)
N1 P1 C1 C3 -47.09(17)
C4 P1 C1 C3 56.35(17)
N1 P1 C1 C2 78.18(14)
C4 P1 C1 C2 -178.37(14)
N1 P1 C4 C5 -65.17(15)
C1 P1 C4 C5 -172.28(15)
N1 P1 C4 C6 171.87(17)
C1 P1 C4 C6 64.77(19)
N1 P2 C7 C12 -134.87(13)
C13 P2 C7 C12 -27.20(15)
N1 P2 C7 C8 52.56(14)
C13 P2 C7 C8 160.23(13)
C12 C7 C8 C9 0.8(3)
P2 C7 C8 C9 173.74(15)
C7 C8 C9 C10 -0.5(3)
C8 C9 C10 C11 0.1(3)
C9 C10 C11 C12 0.1(3)
C10 C11 C12 C7 0.2(3)
C8 C7 C12 C11 -0.6(2)
P2 C7 C12 C11 -173.24(14)
N1 P2 C13 C14 -136.80(13)
C7 P2 C13 C14 117.93(13)
N1 P2 C13 C18 41.43(16)
C7 P2 C13 C18 -63.84(16)
C18 C13 C14 C15 0.7(3)
P2 C13 C14 C15 179.03(13)
C13 C14 C15 C16 -0.6(3)
C14 C15 C16 C17 0.1(3)
C15 C16 C17 C18 0.3(3)
C16 C17 C18 C13 -0.1(3)
C14 C13 C18 C17 -0.4(3)
P2 C13 C18 C17 -178.61(15)
N2 P3 C19 C20 -79.53(14)
C22 P3 C19 C20 176.87(14)
N2 P3 C19 C21 45.46(17)
C22 P3 C19 C21 -58.14(16)
N2 P3 C22 C24 64.43(15)
C19 P3 C22 C24 171.38(14)
N2 P3 C22 C23 -174.50(15)
C19 P3 C22 C23 -67.55(16)
N2 P4 C25 C26 -56.44(14)
C31 P4 C25 C26 -164.50(13)
N2 P4 C25 C30 129.79(14)
C31 P4 C25 C30 21.73(15)
C30 C25 C26 C27 -0.9(3)
P4 C25 C26 C27 -174.99(15)
C25 C26 C27 C28 0.1(3)
C26 C27 C28 C29 0.2(3)
C27 C28 C29 C30 0.2(3)
C28 C29 C30 C25 -1.0(3)
C26 C25 C30 C29 1.3(2)
P4 C25 C30 C29 175.11(13)
N2 P4 C31 C32 137.41(13)
C25 P4 C31 C32 -117.62(14)
N2 P4 C31 C36 -40.78(16)
C25 P4 C31 C36 64.20(15)
C36 C31 C32 C33 0.0(3)
P4 C31 C32 C33 -178.26(15)
C31 C32 C33 C34 -0.1(3)
C32 C33 C34 C35 0.3(3)
C33 C34 C35 C36 -0.3(3)
C34 C35 C36 C31 0.3(3)
C32 C31 C36 C35 -0.1(3)
P4 C31 C36 C35 178.07(14)
